data_7023806
loop_
_publ_author_name
'Yang, Jiajia'
'Clegg, Jack K.'
'Jiang, Qibai'
'Lui, Xiaoming'
'Yan, Hong'
'Zhong, Wei'
'Beves, Jonathon E.'

_publ_section_title
;
 Multi-pyridine decorated Fe(ii) and Ru(ii) complexes by Pd(0)-catalysed
 cross couplings: new building blocks for metallosupramolecular
 assemblies.
;
_journal_issue 44
_journal_name_full 'Dalton transactions (Cambridge, England : 2003)'
_journal_page_first 15625
_journal_page_last 15636
_journal_paper_doi 10.1039/c3dt52331d
_journal_volume 42
_journal_year 2013
_chemical_formula_moiety 'C62 H42 N10 P2 Ru, 2(P F6), 8.25(H2 O)'
_chemical_formula_sum 'C62 H58.5 F12 N10 O8.25 P2 Ru'
_chemical_formula_weight 1466.69
_space_group_IT_number 15
_symmetry_cell_setting monoclinic
_symmetry_Int_Tables_number 15
_symmetry_space_group_name_Hall '-C 2yc'
_symmetry_space_group_name_H-M 'C 1 2/c 1'
_atom_sites_solution_hydrogens geom
_audit_creation_method SHELXL-2013
_audit_update_record
;
2013-07-03 # Formatted by publCIF
;
_cell_angle_alpha 90
_cell_angle_beta 105.545(3)
_cell_angle_gamma 90
_cell_formula_units_Z 8
_cell_length_a 32.008(5)
_cell_length_b 17.136(3)
_cell_length_c 26.226(5)
_cell_measurement_reflns_used 1200
_cell_measurement_temperature 293(2)
_cell_measurement_theta_max 20.41
_cell_measurement_theta_min 4.12
_cell_volume 13858(4)
_computing_cell_refinement 'SAINT (Bruker-Nonius, 2003)'
_computing_data_collection 'APEX (Bruker-Nonius, 2003)'
_computing_data_reduction 'SAINT (Bruker-Nonius, 2003), XPREP (Bruker-Nonius, 2003)'
_computing_molecular_graphics 'ORTEP-3 (Farrugia, 1997), WINGX-32 (Farrugia, 1999)'
_computing_publication_material 'enCIFer 1.1 (CCDC, 2005)'
_computing_structure_refinement 'SHELXL-2013 (Sheldrick, 2013)'
_computing_structure_solution 'SIR97 (Altomare, et. al. 1997)'
_diffrn_ambient_temperature 293(2)
_diffrn_measured_fraction_theta_full 0.990
_diffrn_measured_fraction_theta_max 0.987
_diffrn_measurement_device_type 'Bruker-APEX II'
_diffrn_measurement_method \w+\f
_diffrn_radiation_monochromator graphite
_diffrn_radiation_source 'sealed tube'
_diffrn_radiation_type MoK\a
_diffrn_radiation_wavelength 0.71073
_diffrn_reflns_av_R_equivalents 0.1853
_diffrn_reflns_av_unetI/netI 0.2063
_diffrn_reflns_Laue_measured_fraction_full 0.990
_diffrn_reflns_Laue_measured_fraction_max 0.987
_diffrn_reflns_limit_h_max 39
_diffrn_reflns_limit_h_min -39
_diffrn_reflns_limit_k_max 21
_diffrn_reflns_limit_k_min -21
_diffrn_reflns_limit_l_max 32
_diffrn_reflns_limit_l_min -32
_diffrn_reflns_number 54479
_diffrn_reflns_point_group_measured_fraction_full 0.990
_diffrn_reflns_point_group_measured_fraction_max 0.987
_diffrn_reflns_theta_full 25.242
_diffrn_reflns_theta_max 26.372
_diffrn_reflns_theta_min 2.925
_diffrn_standards_decay_% 0
_diffrn_standards_interval_count 0
_diffrn_standards_interval_time 0
_diffrn_standards_number 0
_exptl_absorpt_coefficient_mu 0.363
_exptl_absorpt_correction_T_max 0.9928
_exptl_absorpt_correction_T_min 0.9646
_exptl_absorpt_correction_type multi-scan
_exptl_absorpt_process_details 'SADABS (Sheldrick, 2008)'
_exptl_crystal_colour orange
_exptl_crystal_density_diffrn 1.406
_exptl_crystal_description plate
_exptl_crystal_F_000 5988
_exptl_crystal_size_max 0.10
_exptl_crystal_size_mid 0.05
_exptl_crystal_size_min 0.02
_platon_squeeze_details
;
inlcuded as water and anions
;
_refine_diff_density_max 0.986
_refine_diff_density_min -0.877
_refine_diff_density_rms 0.108
_refine_ls_extinction_method none
_refine_ls_goodness_of_fit_ref 0.946
_refine_ls_hydrogen_treatment constr
_refine_ls_matrix_type full
_refine_ls_number_parameters 748
_refine_ls_number_reflns 13990
_refine_ls_number_restraints 0
_refine_ls_restrained_S_all 0.946
_refine_ls_R_factor_all 0.1900
_refine_ls_R_factor_gt 0.0969
_refine_ls_shift/su_max 0.001
_refine_ls_shift/su_mean 0.000
_refine_ls_structure_factor_coef Fsqd
_refine_ls_weighting_details 'w=1/[\s^2^(Fo^2^)+(0.1297P)^2^] where P=(Fo^2^+2Fc^2^)/3'
_refine_ls_weighting_scheme calc
_refine_ls_wR_factor_gt 0.2344
_refine_ls_wR_factor_ref 0.2739
_reflns_Friedel_coverage 0.000
_reflns_number_gt 6183
_reflns_number_total 13990
_reflns_threshold_expression 'I > 2\s(I)'
_cod_data_source_file c3dt52331d.txt
_cod_data_source_block rusr
_cod_original_sg_symbol_H-M C2/c
_cod_original_formula_sum 'C62 H58.50 F12 N10 O8.25 P2 Ru'
_cod_database_code 7023806
_shelx_space_group_comment
;
The symmetry employed for this shelxl refinement is uniquely defined
by the following loop, which should always be used as a source of
symmetry information in preference to the above space-group names.
They are only intended as comments.
;

loop_
_space_group_symop_operation_xyz
'x, y, z'
'-x, y, -z+1/2'
'x+1/2, y+1/2, z'
'-x+1/2, y+1/2, -z+1/2'
'-x, -y, -z'
'x, -y, z-1/2'
'-x+1/2, -y+1/2, -z'
'x+1/2, -y+1/2, z-1/2'

loop_
_atom_site_label
_atom_site_type_symbol
_atom_site_fract_x
_atom_site_fract_y
_atom_site_fract_z
_atom_site_U_iso_or_equiv
_atom_site_adp_type
_atom_site_occupancy
_atom_site_site_symmetry_order
_atom_site_calc_flag
_atom_site_refinement_flags_posn
_atom_site_refinement_flags_adp
_atom_site_refinement_flags_occupancy
_atom_site_disorder_assembly
_atom_site_disorder_group
C7 C 0.8688(2) 1.0565(4) 0.7747(3) 0.0381(16) Uani 1 1 d . . . . .
C50 C 0.5781(2) 1.1228(4) 0.4046(3) 0.0491(19) Uani 1 1 d . . . . .
H7 H 0.5581 1.1220 0.3716 0.059 Uiso 1 1 calc R U . . .
C19 C 1.0283(2) 1.1178(4) 0.9799(3) 0.0444(17) Uani 1 1 d . . . . .
H8 H 1.0547 1.1219 1.0054 0.053 Uiso 1 1 calc R U . . .
C56 C 0.5267(3) 1.3449(5) 0.3338(3) 0.076(3) Uani 1 1 d . . . . .
H9 H 0.4997 1.3480 0.3095 0.092 Uiso 1 1 calc R U . . .
C39 C 0.6697(2) 1.0714(4) 0.5934(3) 0.0470(18) Uani 1 1 d . . . . .
H10 H 0.6463 1.0375 0.5884 0.056 Uiso 1 1 calc R U . . .
C8 C 0.9060(2) 1.0576(4) 0.8149(3) 0.0454(18) Uani 1 1 d . . . . .
H13 H 0.9298 1.0285 0.8123 0.054 Uiso 1 1 calc R U . . .
C32 C 0.7774(2) 1.2239(4) 0.6281(3) 0.0411(16) Uani 1 1 d . . . . .
C9 C 0.9081(2) 1.1034(4) 0.8606(3) 0.0413(16) Uani 1 1 d . . . . .
C49 C 0.5936(2) 1.1933(4) 0.4267(3) 0.0455(18) Uani 1 1 d . . . . .
C47 C 0.6385(2) 1.1258(4) 0.5022(3) 0.0456(18) Uani 1 1 d . . . . .
C16 C 0.9490(2) 1.1074(4) 0.9038(3) 0.0459(17) Uani 1 1 d . . . . .
C38 C 0.7029(2) 1.0694(4) 0.6391(2) 0.0384(16) Uani 1 1 d . . . . .
C11 C 0.8608(2) 1.0116(4) 0.7253(3) 0.0427(17) Uani 1 1 d . . . . .
C46 C 0.6776(2) 0.9550(4) 0.6848(3) 0.057(2) Uani 1 1 d . . . . .
H22 H 0.6528 0.9491 0.6569 0.068 Uiso 1 1 calc R U . . .
C29 C 1.0538(3) 1.3296(6) 1.0733(4) 0.082(3) Uani 1 1 d . . . . .
H23 H 1.0713 1.3295 1.1080 0.098 Uiso 1 1 calc R U . . .
C13 C 0.8386(3) 0.9268(4) 0.6331(3) 0.057(2) Uani 1 1 d . . . . .
H24 H 0.8306 0.8986 0.6016 0.068 Uiso 1 1 calc R U . . .
C21 C 0.9608(2) 1.1754(4) 0.9330(3) 0.0433(17) Uani 1 1 d . . . . .
H25 H 0.9417 1.2175 0.9271 0.052 Uiso 1 1 calc R U . . .
C41 C 0.7061(2) 1.1793(4) 0.5637(3) 0.0437(17) Uani 1 1 d . . . . .
H26 H 0.7072 1.2171 0.5387 0.052 Uiso 1 1 calc R U . . .
C22 C 1.0486(2) 0.9823(4) 0.9607(3) 0.0453(17) Uani 1 1 d . . . . .
C20 C 0.9998(2) 1.1817(4) 0.9702(3) 0.0433(17) Uani 1 1 d . . . . .
C51 C 0.5918(2) 1.0524(4) 0.4306(3) 0.0447(17) Uani 1 1 d . . . . .
C52 C 0.6229(2) 1.0559(4) 0.4787(3) 0.0479(18) Uani 1 1 d . . . . .
H30 H 0.6337 1.0096 0.4958 0.058 Uiso 1 1 calc R U . . .
C43 C 0.7498(2) 0.9755(4) 0.7669(3) 0.057(2) Uani 1 1 d . . . . .
H31 H 0.7736 0.9835 0.7957 0.069 Uiso 1 1 calc R U . . .
C3 C 0.7201(3) 1.2803(5) 0.7922(3) 0.072(3) Uani 1 1 d . . . . .
H32 H 0.6943 1.3085 0.7848 0.087 Uiso 1 1 calc R U . . .
C27 C 1.0142(2) 1.2566(4) 0.9984(3) 0.0456(18) Uani 1 1 d . . . . .
C48 C 0.6237(2) 1.1957(4) 0.4752(3) 0.0461(18) Uani 1 1 d . . . . .
H35 H 0.6342 1.2435 0.4901 0.055 Uiso 1 1 calc R U . . .
C42 C 0.7073(2) 1.0135(4) 0.6841(3) 0.0418(17) Uani 1 1 d . . . . .
C18 C 1.0175(2) 1.0476(4) 0.9516(3) 0.0411(16) Uani 1 1 d . . . . .
C36 C 0.7851(3) 1.2884(4) 0.5997(3) 0.054(2) Uani 1 1 d . . . . .
H39 H 0.7657 1.3011 0.5674 0.065 Uiso 1 1 calc R U . . .
C37 C 0.7384(2) 1.1753(4) 0.6109(3) 0.0464(18) Uani 1 1 d . . . . .
C57 C 0.5391(3) 1.2762(4) 0.3611(3) 0.063(2) Uani 1 1 d . . . . .
H41 H 0.5202 1.2339 0.3551 0.076 Uiso 1 1 calc R U . . .
C33 C 0.8420(2) 1.2463(4) 0.6926(3) 0.0474(18) Uani 1 1 d . . . . .
H42 H 0.8618 1.2316 0.7240 0.057 Uiso 1 1 calc R U . . .
C1 C 0.7960(2) 1.1950(4) 0.8116(3) 0.0420(17) Uani 1 1 d . . . . .
C6 C 0.8359(2) 1.1482(4) 0.8187(3) 0.0440(17) Uani 1 1 d . . . . .
C44 C 0.7214(3) 0.9151(5) 0.7683(3) 0.064(2) Uani 1 1 d . . . . .
H45 H 0.7271 0.8812 0.7970 0.076 Uiso 1 1 calc R U . . .
C31 C 1.0021(3) 1.3256(4) 0.9735(3) 0.058(2) Uani 1 1 d . . . . .
H46 H 0.9838 1.3265 0.9393 0.070 Uiso 1 1 calc R U . . .
C24 C 1.0704(3) 0.8570(5) 0.9394(4) 0.080(3) Uani 1 1 d . . . . .
H47 H 1.0635 0.8125 0.9185 0.096 Uiso 1 1 calc R U . . .
C2 C 0.7300(2) 1.2297(4) 0.7545(3) 0.061(2) Uani 1 1 d . . . . .
H49 H 0.7101 1.2259 0.7215 0.073 Uiso 1 1 calc R U . . .
C15 C 0.8877(3) 0.9528(4) 0.7165(3) 0.054(2) Uani 1 1 d . . . . .
H50 H 0.9134 0.9417 0.7421 0.065 Uiso 1 1 calc R U . . .
C40 C 0.6722(2) 1.1266(4) 0.5541(3) 0.0459(18) Uani 1 1 d . . . . .
C10 C 0.8723(2) 1.1490(4) 0.8614(3) 0.0486(18) Uani 1 1 d . . . . .
H52 H 0.8728 1.1799 0.8907 0.058 Uiso 1 1 calc R U . . .
C17 C 0.9769(2) 1.0440(4) 0.9144(3) 0.0478(18) Uani 1 1 d . . . . .
H53 H 0.9684 0.9976 0.8962 0.057 Uiso 1 1 calc R U . . .
C34 C 0.8507(2) 1.3114(4) 0.6673(3) 0.053(2) Uani 1 1 d . . . . .
H54 H 0.8757 1.3405 0.6815 0.064 Uiso 1 1 calc R U . . .
C28 C 1.0405(3) 1.2589(4) 1.0495(3) 0.062(2) Uani 1 1 d . . . . .
H55 H 1.0493 1.2127 1.0679 0.075 Uiso 1 1 calc R U . . .
C35 C 0.8217(3) 1.3337(5) 0.6196(3) 0.063(2) Uani 1 1 d . . . . .
H57 H 0.8268 1.3779 0.6017 0.075 Uiso 1 1 calc R U . . .
C14 C 0.8769(3) 0.9111(4) 0.6707(3) 0.064(2) Uani 1 1 d . . . . .
H59 H 0.8953 0.8722 0.6648 0.077 Uiso 1 1 calc R U . . .
C26 C 1.0881(3) 0.9857(5) 0.9954(4) 0.073(3) Uani 1 1 d . . . . .
H61 H 1.0962 1.0305 1.0157 0.087 Uiso 1 1 calc R U . . .
C53 C 0.5793(3) 1.2698(4) 0.3973(3) 0.052(2) Uani 1 1 d . . . . .
C4 C 0.7499(3) 1.2859(6) 0.8395(3) 0.082(3) Uani 1 1 d . . . . .
H64 H 0.7444 1.3181 0.8655 0.099 Uiso 1 1 calc R U . . .
C55 C 0.5931(3) 1.4026(4) 0.3766(4) 0.064(2) Uani 1 1 d . . . . .
H66 H 0.6117 1.4453 0.3823 0.077 Uiso 1 1 calc R U . . .
C54 C 0.6061(3) 1.3330(4) 0.4038(3) 0.056(2) Uani 1 1 d . . . . .
H68 H 0.6337 1.3296 0.4269 0.067 Uiso 1 1 calc R U . . .
C45 C 0.6854(3) 0.9057(5) 0.7278(4) 0.068(2) Uani 1 1 d . . . . .
H69 H 0.6660 0.8659 0.7289 0.082 Uiso 1 1 calc R U . . .
C25 C 1.1167(3) 0.9244(6) 1.0015(4) 0.082(3) Uani 1 1 d . . . . .
H71 H 1.1432 0.9293 1.0270 0.098 Uiso 1 1 calc R U . . .
C5 C 0.7883(3) 1.2446(5) 0.8501(3) 0.068(2) Uani 1 1 d . . . . .
H72 H 0.8088 1.2499 0.8825 0.081 Uiso 1 1 calc R U . . .
C23 C 1.0402(3) 0.9140(5) 0.9320(3) 0.063(2) Uani 1 1 d . . . . .
H73 H 1.0135 0.9071 0.9074 0.075 Uiso 1 1 calc R U . . .
C12 C 0.8124(2) 0.9853(4) 0.6433(3) 0.0490(19) Uani 1 1 d . . . . .
H79 H 0.7868 0.9967 0.6178 0.059 Uiso 1 1 calc R U . . .
C30 C 1.0174(3) 1.3958(5) 0.9994(4) 0.087(3) Uani 1 1 d . . . . .
H82 H 1.0094 1.4424 0.9812 0.104 Uiso 1 1 calc R U . . .
N1 N 0.76618(18) 1.1868(3) 0.7633(2) 0.0476(15) Uani 1 1 d . . . . .
N2 N 0.83487(17) 1.1031(3) 0.7759(2) 0.0411(13) Uani 1 1 d . . . . .
N3 N 0.82219(18) 1.0266(3) 0.6887(2) 0.0417(14) Uani 1 1 d . . . . .
N8 N 0.74345(17) 1.0235(3) 0.7240(2) 0.0403(14) Uani 1 1 d . . . . .
N7 N 0.73653(17) 1.1194(3) 0.6481(2) 0.0423(14) Uani 1 1 d . . . . .
N6 N 0.80596(18) 1.2018(3) 0.6746(2) 0.0452(15) Uani 1 1 d . . . . .
N4 N 1.1095(3) 0.8596(4) 0.9742(3) 0.075(2) Uani 1 1 d . . . . .
N5 N 1.0429(3) 1.3989(4) 1.0492(3) 0.081(2) Uani 1 1 d . . . . .
N9 N 0.5533(3) 1.4079(4) 0.3419(3) 0.075(2) Uani 1 1 d . . . . .
Ru1 Ru 0.78481(2) 1.11051(3) 0.71267(2) 0.0416(2) Uani 1 1 d . . . . .
O1 O 0.5743(3) 0.9625(5) 0.5992(4) 0.183(5) Uani 1 1 d . . . . .
C62B C 0.5681(4) 0.9185(5) 0.4404(3) 0.042(3) Uani 0.5 1 d G . P A 1
H502 H 0.5770 0.9260 0.4768 0.050 Uiso 0.5 1 calc R U P A 1
C58B C 0.5725(4) 0.9783(4) 0.4064(4) 0.0750(15) Uani 0.5 1 d G . P A 1
C59B C 0.5592(4) 0.9670(5) 0.3519(4) 0.0750(15) Uani 0.5 1 d G . P A 1
H506 H 0.5622 1.0070 0.3292 0.090 Uiso 0.5 1 calc R U P A 1
C60B C 0.5414(4) 0.8959(6) 0.3315(3) 0.0750(15) Uani 0.5 1 d G . P A 1
H505 H 0.5325 0.8884 0.2950 0.090 Uiso 0.5 1 calc R U P A 1
N10B N 0.5369(4) 0.8361(5) 0.3654(4) 0.0750(15) Uani 0.5 1 d G . P A 1
C61B C 0.5503(4) 0.8474(5) 0.4199(4) 0.0750(15) Uani 0.5 1 d G . P A 1
H503 H 0.5473 0.8074 0.4426 0.090 Uiso 0.5 1 calc R U P A 1
C58A C 0.5771(4) 0.9748(5) 0.4053(5) 0.0750(15) Uani 0.5 1 d G . P A 2
C62A C 0.6054(3) 0.9116(6) 0.4141(5) 0.0750(15) Uani 0.5 1 d G . P A 2
H402 H 0.6334 0.9172 0.4358 0.090 Uiso 0.5 1 calc R U P A 2
C61A C 0.5917(3) 0.8400(5) 0.3905(5) 0.0750(15) Uani 0.5 1 d G . P A 2
H403 H 0.6106 0.7978 0.3964 0.090 Uiso 0.5 1 calc R U P A 2
N10A N 0.5498(3) 0.8317(5) 0.3581(4) 0.0750(15) Uani 0.5 1 d G . P A 2
C60A C 0.5215(3) 0.8949(6) 0.3493(4) 0.0750(15) Uani 0.5 1 d G . P A 2
H405 H 0.4934 0.8893 0.3277 0.090 Uiso 0.5 1 calc R U P A 2
C59A C 0.5352(4) 0.9664(5) 0.3729(5) 0.0750(15) Uani 0.5 1 d G . P A 2
H406 H 0.5163 1.0087 0.3670 0.090 Uiso 0.5 1 calc R U P A 2
P1 P 0.65008(8) 1.36720(13) 0.62788(10) 0.0718(7) Uani 1 1 d . . . . .
F1 F 0.6583(2) 1.3810(3) 0.6900(2) 0.1025(19) Uani 1 1 d . . . . .
F2 F 0.6422(2) 1.3532(4) 0.5657(2) 0.119(2) Uani 1 1 d . . . . .
F3 F 0.60077(18) 1.3890(3) 0.6193(3) 0.111(2) Uani 1 1 d . . . . .
F4 F 0.69996(17) 1.3469(3) 0.6367(2) 0.1015(19) Uani 1 1 d . . . . .
F5 F 0.6605(2) 1.4560(3) 0.6204(2) 0.108(2) Uani 1 1 d . . . . .
F6 F 0.6394(2) 1.2777(3) 0.6361(2) 0.117(2) Uani 1 1 d . . . . .
O3 O 0.99949(19) 0.9598(3) 0.8026(2) 0.0676(16) Uani 1 1 d . . . . .
O2 O 0.7593(14) 0.815(2) 0.5183(16) 0.159(14) Uiso 0.25 1 d . . P B 1
O5 O 1.0275(5) 0.8049(7) 0.8039(5) 0.078(4) Uiso 0.5 1 d . . P C 2
O4 O 0.9978(6) 0.7995(9) 0.8063(6) 0.112(5) Uiso 0.5 1 d . . P D 3
O9 O 0.8486(11) 1.3833(17) 0.9465(13) 0.114(10) Uiso 0.25 1 d . . P E 1
O10 O 0.8039(4) 1.3951(6) 0.9534(4) 0.112(3) Uiso 0.75 1 d . . P F 2
O8 O 0.8278(5) 1.2507(7) 0.9963(6) 0.208(8) Uani 0.75 1 d . . P . .
O7 O 0.8827(6) 1.3348(9) 0.9305(7) 0.120(5) Uiso 0.5 1 d . . P G 2
O6 O 0.8921(11) 1.3323(18) 0.8975(15) 0.036(8) Uiso 0.125 1 d . . P H 3

loop_
_atom_site_aniso_label
_atom_site_aniso_U_11
_atom_site_aniso_U_22
_atom_site_aniso_U_33
_atom_site_aniso_U_23
_atom_site_aniso_U_13
_atom_site_aniso_U_12
C7 0.035(4) 0.035(4) 0.042(4) -0.003(3) 0.006(3) 0.005(3)
C50 0.051(4) 0.038(4) 0.048(5) 0.005(3) -0.004(3) -0.005(3)
C19 0.038(4) 0.055(4) 0.038(4) 0.004(3) 0.006(3) 0.010(3)
C56 0.090(7) 0.063(6) 0.064(6) 0.014(5) 0.000(5) 0.017(5)
C39 0.045(4) 0.037(4) 0.048(5) 0.005(3) -0.005(3) -0.006(3)
C8 0.043(4) 0.046(4) 0.041(5) -0.009(3) 0.001(3) 0.001(3)
C32 0.039(4) 0.043(4) 0.038(4) -0.007(3) 0.006(3) -0.003(3)
C9 0.038(4) 0.037(4) 0.044(4) 0.002(3) 0.003(3) 0.002(3)
C49 0.055(4) 0.040(4) 0.039(4) 0.011(3) 0.008(3) 0.005(3)
C47 0.049(4) 0.044(4) 0.039(4) -0.003(3) 0.004(3) -0.003(3)
C16 0.041(4) 0.041(4) 0.049(5) -0.007(3) 0.001(3) 0.005(3)
C38 0.047(4) 0.035(4) 0.030(4) 0.006(3) 0.005(3) -0.006(3)
C11 0.037(4) 0.042(4) 0.041(5) 0.002(3) -0.001(3) 0.001(3)
C46 0.056(5) 0.060(5) 0.044(5) 0.023(4) -0.005(4) -0.017(4)
C29 0.071(6) 0.076(7) 0.077(7) -0.023(5) -0.017(5) 0.006(5)
C13 0.057(5) 0.054(5) 0.056(5) -0.016(4) 0.009(4) -0.007(4)
C21 0.038(4) 0.043(4) 0.046(5) -0.003(3) 0.006(3) 0.008(3)
C41 0.050(4) 0.037(4) 0.034(4) 0.006(3) -0.006(3) -0.006(3)
C22 0.050(4) 0.044(4) 0.040(4) 0.007(3) 0.010(3) 0.008(3)
C20 0.048(4) 0.048(4) 0.032(4) 0.005(3) 0.007(3) 0.005(3)
C51 0.056(4) 0.043(4) 0.031(4) -0.004(3) 0.004(3) -0.010(3)
C52 0.060(5) 0.034(4) 0.040(5) 0.006(3) -0.003(4) 0.002(3)
C43 0.051(5) 0.062(5) 0.051(5) 0.009(4) 0.000(4) -0.004(4)
C3 0.054(5) 0.092(7) 0.064(6) -0.018(5) 0.004(4) 0.029(5)
C27 0.045(4) 0.036(4) 0.052(5) -0.004(3) 0.007(3) 0.003(3)
C48 0.051(4) 0.047(4) 0.034(4) -0.001(3) 0.002(3) -0.008(3)
C42 0.042(4) 0.043(4) 0.037(4) 0.012(3) 0.004(3) -0.004(3)
C18 0.036(4) 0.048(4) 0.037(4) -0.001(3) 0.005(3) 0.006(3)
C36 0.061(5) 0.053(5) 0.046(5) 0.006(4) 0.011(4) -0.004(4)
C37 0.057(5) 0.032(4) 0.048(5) 0.002(3) 0.010(4) -0.005(3)
C57 0.080(6) 0.046(5) 0.054(5) 0.006(4) 0.000(4) 0.006(4)
C33 0.036(4) 0.056(5) 0.048(5) -0.014(4) 0.008(3) -0.006(3)
C1 0.037(4) 0.043(4) 0.039(4) -0.004(3) -0.001(3) 0.008(3)
C6 0.040(4) 0.055(4) 0.036(4) -0.006(3) 0.010(3) 0.003(3)
C44 0.052(5) 0.084(6) 0.051(5) 0.030(4) 0.009(4) -0.003(4)
C31 0.068(5) 0.057(5) 0.047(5) -0.015(4) 0.009(4) -0.003(4)
C24 0.081(7) 0.074(6) 0.075(7) -0.011(5) 0.005(5) 0.021(5)
C2 0.051(5) 0.062(5) 0.055(5) 0.008(4) -0.012(4) 0.009(4)
C15 0.054(5) 0.048(4) 0.058(5) -0.008(4) 0.010(4) -0.001(4)
C40 0.042(4) 0.041(4) 0.046(5) 0.007(3) -0.003(3) -0.006(3)
C10 0.037(4) 0.053(4) 0.051(5) -0.011(4) 0.005(3) 0.006(3)
C17 0.049(4) 0.041(4) 0.049(5) -0.001(3) 0.005(3) 0.006(3)
C34 0.049(5) 0.045(4) 0.066(6) -0.015(4) 0.017(4) -0.019(3)
C28 0.070(5) 0.049(5) 0.052(5) -0.009(4) -0.013(4) 0.007(4)
C35 0.070(6) 0.053(5) 0.069(6) 0.001(4) 0.026(5) -0.010(4)
C14 0.083(6) 0.042(5) 0.072(6) -0.015(4) 0.029(5) 0.010(4)
C26 0.058(5) 0.059(5) 0.085(7) -0.010(4) -0.008(5) 0.016(4)
C53 0.071(5) 0.041(4) 0.043(5) 0.002(3) 0.011(4) 0.008(4)
C4 0.068(6) 0.118(8) 0.052(6) -0.020(5) 0.000(5) 0.038(6)
C55 0.076(6) 0.046(5) 0.078(6) 0.020(4) 0.032(5) 0.014(4)
C54 0.065(5) 0.043(4) 0.062(6) 0.008(4) 0.020(4) 0.004(4)
C45 0.059(5) 0.070(6) 0.074(6) 0.030(5) 0.015(5) -0.019(4)
C25 0.064(6) 0.076(6) 0.086(7) 0.002(5) -0.016(5) 0.019(5)
C5 0.057(5) 0.073(6) 0.066(6) -0.015(4) 0.005(4) 0.011(4)
C23 0.067(5) 0.062(5) 0.051(5) -0.007(4) 0.001(4) 0.023(4)
C12 0.056(5) 0.051(4) 0.036(5) -0.006(3) 0.006(4) -0.006(4)
C30 0.090(7) 0.063(6) 0.092(8) -0.007(5) -0.003(6) 0.013(5)
N1 0.042(3) 0.051(4) 0.044(4) 0.003(3) 0.000(3) 0.005(3)
N2 0.037(3) 0.045(3) 0.038(3) -0.004(3) 0.004(2) 0.003(3)
N3 0.044(3) 0.039(3) 0.043(4) -0.007(3) 0.013(3) -0.005(2)
N8 0.036(3) 0.038(3) 0.042(4) 0.017(3) 0.001(3) -0.005(2)
N7 0.038(3) 0.041(3) 0.044(4) 0.001(3) 0.004(3) -0.004(2)
N6 0.048(4) 0.037(3) 0.047(4) -0.003(3) 0.005(3) -0.009(3)
N4 0.080(5) 0.066(5) 0.073(5) 0.010(4) 0.011(4) 0.028(4)
N5 0.078(5) 0.071(5) 0.084(6) -0.026(4) 0.005(5) -0.003(4)
N9 0.100(6) 0.061(5) 0.063(5) 0.021(4) 0.020(4) 0.025(4)
Ru1 0.0382(3) 0.0422(3) 0.0375(4) -0.0009(3) -0.0016(2) -0.0019(3)
O1 0.156(8) 0.087(6) 0.226(11) 0.064(6) -0.088(8) -0.021(5)
C62B 0.064(9) 0.035(7) 0.029(8) 0.002(6) 0.015(7) -0.005(6)
C58B 0.082(4) 0.057(3) 0.073(3) -0.010(2) -0.002(3) -0.013(2)
C59B 0.082(4) 0.057(3) 0.073(3) -0.010(2) -0.002(3) -0.013(2)
C60B 0.082(4) 0.057(3) 0.073(3) -0.010(2) -0.002(3) -0.013(2)
N10B 0.082(4) 0.057(3) 0.073(3) -0.010(2) -0.002(3) -0.013(2)
C61B 0.082(4) 0.057(3) 0.073(3) -0.010(2) -0.002(3) -0.013(2)
C58A 0.082(4) 0.057(3) 0.073(3) -0.010(2) -0.002(3) -0.013(2)
C62A 0.082(4) 0.057(3) 0.073(3) -0.010(2) -0.002(3) -0.013(2)
C61A 0.082(4) 0.057(3) 0.073(3) -0.010(2) -0.002(3) -0.013(2)
N10A 0.082(4) 0.057(3) 0.073(3) -0.010(2) -0.002(3) -0.013(2)
C60A 0.082(4) 0.057(3) 0.073(3) -0.010(2) -0.002(3) -0.013(2)
C59A 0.082(4) 0.057(3) 0.073(3) -0.010(2) -0.002(3) -0.013(2)
P1 0.0651(15) 0.0620(14) 0.0660(18) -0.0146(11) -0.0210(12) 0.0067(11)
F1 0.118(5) 0.104(4) 0.073(4) -0.021(3) 0.003(3) 0.000(3)
F2 0.132(5) 0.120(5) 0.072(4) -0.030(3) -0.028(4) 0.026(4)
F3 0.065(3) 0.111(5) 0.131(5) -0.040(4) -0.019(3) 0.006(3)
F4 0.067(4) 0.112(4) 0.106(5) -0.025(3) -0.011(3) 0.018(3)
F5 0.121(5) 0.068(3) 0.108(5) -0.002(3) -0.019(4) 0.008(3)
F6 0.135(6) 0.078(4) 0.113(5) -0.006(3) -0.007(4) -0.018(4)
O3 0.081(4) 0.056(3) 0.058(4) -0.010(3) 0.005(3) -0.002(3)
O8 0.216(15) 0.126(10) 0.212(14) -0.018(9) -0.063(12) 0.108(10)

loop_
_atom_type_symbol
_atom_type_description
_atom_type_scat_dispersion_real
_atom_type_scat_dispersion_imag
_atom_type_scat_source
C C 0.0033 0.0016 'International Tables Vol C Tables 4.2.6.8 and 6.1.1.4'
F F 0.0171 0.0103 'International Tables Vol C Tables 4.2.6.8 and 6.1.1.4'
H H 0.0000 0.0000 'International Tables Vol C Tables 4.2.6.8 and 6.1.1.4'
N N 0.0061 0.0033 'International Tables Vol C Tables 4.2.6.8 and 6.1.1.4'
O O 0.0106 0.0060 'International Tables Vol C Tables 4.2.6.8 and 6.1.1.4'
P P 0.1023 0.0942 'International Tables Vol C Tables 4.2.6.8 and 6.1.1.4'
Ru Ru -1.2594 0.8363 'International Tables Vol C Tables 4.2.6.8 and 6.1.1.4'

loop_
_geom_angle_atom_site_label_1
_geom_angle_atom_site_label_2
_geom_angle_atom_site_label_3
_geom_angle
N2 C7 C8 120.9(6)
N2 C7 C11 112.1(5)
C8 C7 C11 126.8(6)
C49 C50 C51 121.6(6)
C49 C50 H7 119.2
C51 C50 H7 119.2
C20 C19 C18 120.9(6)
C20 C19 H8 119.5
C18 C19 H8 119.5
N9 C56 C57 121.3(8)
N9 C56 H9 119.4
C57 C56 H9 119.4
C38 C39 C40 118.1(6)
C38 C39 H10 120.9
C40 C39 H10 120.9
C7 C8 C9 119.6(6)
C7 C8 H13 120.2
C9 C8 H13 120.2
N6 C32 C36 121.6(6)
N6 C32 C37 115.3(6)
C36 C32 C37 123.1(6)
C10 C9 C8 118.1(6)
C10 C9 C16 121.5(6)
C8 C9 C16 120.2(6)
C50 C49 C48 120.0(6)
C50 C49 C53 121.1(6)
C48 C49 C53 118.8(6)
C52 C47 C48 118.8(6)
C52 C47 C40 120.2(6)
C48 C47 C40 120.9(6)
C17 C16 C21 118.8(6)
C17 C16 C9 120.2(6)
C21 C16 C9 120.9(6)
N7 C38 C39 122.2(6)
N7 C38 C42 111.6(5)
C39 C38 C42 126.2(6)
N3 C11 C15 120.3(6)
N3 C11 C7 115.6(6)
C15 C11 C7 123.8(6)
C45 C46 C42 118.7(7)
C45 C46 H22 120.6
C42 C46 H22 120.6
N5 C29 C28 123.6(8)
N5 C29 H23 118.2
C28 C29 H23 118.2
C12 C13 C14 118.2(7)
C12 C13 H24 120.9
C14 C13 H24 120.9
C20 C21 C16 121.4(6)
C20 C21 H25 119.3
C16 C21 H25 119.3
C40 C41 C37 119.6(6)
C40 C41 H26 120.2
C37 C41 H26 120.2
C26 C22 C23 114.7(7)
C26 C22 C18 123.2(7)
C23 C22 C18 122.1(7)
C21 C20 C19 119.6(6)
C21 C20 C27 121.6(6)
C19 C20 C27 118.7(6)
C52 C51 C50 117.5(6)
C52 C51 C58B 123.0(7)
C50 C51 C58B 119.5(7)
C52 C51 C58A 120.3(7)
C50 C51 C58A 121.9(7)
C47 C52 C51 122.1(6)
C47 C52 H30 118.9
C51 C52 H30 118.9
N8 C43 C44 121.4(7)
N8 C43 H31 119.3
C44 C43 H31 119.3
C4 C3 C2 116.8(7)
C4 C3 H32 121.6
C2 C3 H32 121.6
C31 C27 C28 117.7(7)
C31 C27 C20 120.1(7)
C28 C27 C20 122.2(6)
C49 C48 C47 119.8(6)
C49 C48 H35 120.1
C47 C48 H35 120.1
N8 C42 C46 122.1(6)
N8 C42 C38 114.2(5)
C46 C42 C38 123.7(6)
C17 C18 C19 117.1(6)
C17 C18 C22 122.7(6)
C19 C18 C22 120.2(6)
C35 C36 C32 119.7(7)
C35 C36 H39 120.1
C32 C36 H39 120.1
N7 C37 C41 120.1(6)
N7 C37 C32 111.9(6)
C41 C37 C32 128.0(6)
C56 C57 C53 120.6(8)
C56 C57 H41 119.7
C53 C57 H41 119.7
N6 C33 C34 123.7(7)
N6 C33 H42 118.2
C34 C33 H42 118.2
N1 C1 C5 121.1(6)
N1 C1 C6 115.1(6)
C5 C1 C6 123.8(6)
N2 C6 C10 120.3(6)
N2 C6 C1 112.2(6)
C10 C6 C1 127.5(6)
C45 C44 C43 119.6(7)
C45 C44 H45 120.2
C43 C44 H45 120.2
C27 C31 C30 119.7(8)
C27 C31 H46 120.1
C30 C31 H46 120.1
N4 C24 C23 125.2(9)
N4 C24 H47 117.4
C23 C24 H47 117.4
N1 C2 C3 124.2(7)
N1 C2 H49 117.9
C3 C2 H49 117.9
C14 C15 C11 120.4(7)
C14 C15 H50 119.8
C11 C15 H50 119.8
C41 C40 C39 119.8(6)
C41 C40 C47 120.9(6)
C39 C40 C47 119.4(6)
C6 C10 C9 119.9(7)
C6 C10 H52 120.0
C9 C10 H52 120.0
C16 C17 C18 122.1(6)
C16 C17 H53 118.9
C18 C17 H53 118.9
C33 C34 C35 119.0(7)
C33 C34 H54 120.5
C35 C34 H54 120.5
C29 C28 C27 119.9(8)
C29 C28 H55 120.0
C27 C28 H55 120.0
C36 C35 C34 118.6(7)
C36 C35 H57 120.7
C34 C35 H57 120.7
C15 C14 C13 119.8(7)
C15 C14 H59 120.1
C13 C14 H59 120.1
C22 C26 C25 121.3(8)
C22 C26 H61 119.3
C25 C26 H61 119.3
C54 C53 C57 117.4(7)
C54 C53 C49 121.7(7)
C57 C53 C49 120.8(7)
C3 C4 C5 121.3(8)
C3 C4 H64 119.4
C5 C4 H64 119.4
N9 C55 C54 119.9(8)
N9 C55 H66 120.0
C54 C55 H66 120.0
C53 C54 C55 121.5(8)
C53 C54 H68 119.2
C55 C54 H68 119.2
C44 C45 C46 120.1(7)
C44 C45 H69 120.0
C46 C45 H69 120.0
N4 C25 C26 124.8(8)
N4 C25 H71 117.6
C26 C25 H71 117.6
C4 C5 C1 119.3(8)
C4 C5 H72 120.4
C1 C5 H72 120.4
C24 C23 C22 120.5(8)
C24 C23 H73 119.8
C22 C23 H73 119.8
N3 C12 C13 122.9(7)
N3 C12 H79 118.5
C13 C12 H79 118.5
N5 C30 C31 123.2(9)
N5 C30 H82 118.4
C31 C30 H82 118.4
C2 N1 C1 117.3(6)
C2 N1 Ru1 128.6(5)
C1 N1 Ru1 114.1(4)
C7 N2 C6 120.9(6)
C7 N2 Ru1 119.6(4)
C6 N2 Ru1 119.5(4)
C12 N3 C11 118.2(6)
C12 N3 Ru1 127.9(5)
C11 N3 Ru1 113.8(4)
C42 N8 C43 118.0(6)
C42 N8 Ru1 115.5(4)
C43 N8 Ru1 126.5(5)
C38 N7 C37 120.1(6)
C38 N7 Ru1 120.5(4)
C37 N7 Ru1 119.3(4)
C33 N6 C32 117.4(6)
C33 N6 Ru1 127.9(5)
C32 N6 Ru1 114.4(4)
C25 N4 C24 113.5(7)
C30 N5 C29 115.8(8)
C56 N9 C55 119.2(7)
N7 Ru1 N2 177.7(2)
N7 Ru1 N1 102.1(2)
N2 Ru1 N1 79.0(2)
N7 Ru1 N6 79.0(2)
N2 Ru1 N6 99.1(2)
N1 Ru1 N6 91.2(2)
N7 Ru1 N8 78.1(2)
N2 Ru1 N8 103.9(2)
N1 Ru1 N8 93.3(2)
N6 Ru1 N8 157.1(2)
N7 Ru1 N3 100.2(2)
N2 Ru1 N3 78.8(2)
N1 Ru1 N3 157.6(2)
N6 Ru1 N3 95.1(2)
N8 Ru1 N3 89.3(2)
C58B C62B C61B 120.0
C58B C62B H502 120.0
C61B C62B H502 120.0
C59B C58B C62B 120.0
C59B C58B C51 122.6(7)
C62B C58B C51 117.4(7)
C60B C59B C58B 120.0
C60B C59B H506 120.0
C58B C59B H506 120.0
C59B C60B N10B 120.0
C59B C60B H505 120.0
N10B C60B H505 120.0
C61B N10B C60B 120.0
N10B C61B C62B 120.0
N10B C61B H503 120.0
C62B C61B H503 120.0
C62A C58A C59A 120.0
C62A C58A C51 120.2(8)
C59A C58A C51 119.8(8)
C58A C62A C61A 120.0
C58A C62A H402 120.0
C61A C62A H402 120.0
C62A C61A N10A 120.0
C62A C61A H403 120.0
N10A C61A H403 120.0
C61A N10A C60A 120.0
N10A C60A C59A 120.0
N10A C60A H405 120.0
C59A C60A H405 120.0
C60A C59A C58A 120.0
C60A C59A H406 120.0
C58A C59A H406 120.0
F3 P1 F5 89.4(3)
F3 P1 F4 178.9(3)
F5 P1 F4 89.5(3)
F3 P1 F1 89.7(4)
F5 P1 F1 90.0(3)
F4 P1 F1 90.0(3)
F3 P1 F6 90.3(4)
F5 P1 F6 179.3(4)
F4 P1 F6 90.8(4)
F1 P1 F6 89.3(3)
F3 P1 F2 90.6(4)
F5 P1 F2 90.0(3)
F4 P1 F2 89.7(4)
F1 P1 F2 179.7(4)
F6 P1 F2 90.7(3)

loop_
_geom_bond_atom_site_label_1
_geom_bond_atom_site_label_2
_geom_bond_distance
C7 N2 1.355(8)
C7 C8 1.361(9)
C7 C11 1.470(9)
C50 C49 1.373(9)
C50 C51 1.398(9)
C50 H7 0.9300
C19 C20 1.406(9)
C19 C18 1.408(9)
C19 H8 0.9300
C56 N9 1.355(11)
C56 C57 1.378(10)
C56 H9 0.9300
C39 C38 1.372(9)
C39 C40 1.418(9)
C39 H10 0.9300
C8 C9 1.420(9)
C8 H13 0.9300
C32 N6 1.367(8)
C32 C36 1.391(9)
C32 C37 1.466(9)
C9 C10 1.392(9)
C9 C16 1.487(9)
C49 C48 1.375(9)
C49 C53 1.527(9)
C47 C52 1.378(9)
C47 C48 1.408(9)
C47 C40 1.491(9)
C16 C17 1.388(9)
C16 C21 1.388(9)
C38 N7 1.346(8)
C38 C42 1.497(9)
C11 N3 1.369(8)
C11 C15 1.386(10)
C46 C45 1.376(10)
C46 C42 1.385(9)
C46 H22 0.9300
C29 N5 1.346(11)
C29 C28 1.377(11)
C29 H23 0.9300
C13 C12 1.380(10)
C13 C14 1.380(11)
C13 H24 0.9300
C21 C20 1.367(9)
C21 H25 0.9300
C41 C40 1.381(9)
C41 C37 1.387(9)
C41 H26 0.9300
C22 C26 1.347(10)
C22 C23 1.378(10)
C22 C18 1.475(9)
C20 C27 1.492(9)
C51 C52 1.384(9)
C51 C58B 1.478(9)
C51 C58A 1.504(9)
C52 H30 0.9300
C43 N8 1.365(8)
C43 C44 1.384(10)
C43 H31 0.9300
C3 C4 1.351(11)
C3 C2 1.413(11)
C3 H32 0.9300
C27 C31 1.357(10)
C27 C28 1.381(10)
C48 H35 0.9300
C42 N8 1.348(8)
C18 C17 1.402(9)
C36 C35 1.385(10)
C36 H39 0.9300
C37 N7 1.379(8)
C57 C53 1.384(10)
C57 H41 0.9300
C33 N6 1.357(8)
C33 C34 1.366(10)
C33 H42 0.9300
C1 N1 1.373(8)
C1 C5 1.391(10)
C1 C6 1.477(9)
C6 N2 1.355(8)
C6 C10 1.384(9)
C44 C45 1.350(11)
C44 H45 0.9300
C31 C30 1.403(11)
C31 H46 0.9300
C24 N4 1.337(11)
C24 C23 1.351(11)
C24 H47 0.9300
C2 N1 1.338(9)
C2 H49 0.9300
C15 C14 1.360(10)
C15 H50 0.9300
C10 H52 0.9300
C17 H53 0.9300
C34 C35 1.396(11)
C34 H54 0.9300
C28 H55 0.9300
C35 H57 0.9300
C14 H59 0.9300
C26 C25 1.375(11)
C26 H61 0.9300
C53 C54 1.364(10)
C4 C5 1.380(11)
C4 H64 0.9300
C55 N9 1.357(11)
C55 C54 1.394(10)
C55 H66 0.9300
C54 H68 0.9300
C45 H69 0.9300
C25 N4 1.309(11)
C25 H71 0.9300
C5 H72 0.9300
C23 H73 0.9300
C12 N3 1.348(8)
C12 H79 0.9300
C30 N5 1.344(11)
C30 H82 0.9300
N1 Ru1 2.063(6)
N2 Ru1 1.977(5)
N3 Ru1 2.073(5)
N8 Ru1 2.067(5)
N7 Ru1 1.969(5)
N6 Ru1 2.066(5)
C62B C58B 1.3900
C62B C61B 1.3900
C62B H502 0.9300
C58B C59B 1.3900
C59B C60B 1.3900
C59B H506 0.9300
C60B N10B 1.3900
C60B H505 0.9300
N10B C61B 1.3900
C61B H503 0.9300
C58A C62A 1.3900
C58A C59A 1.3900
C62A C61A 1.3900
C62A H402 0.9300
C61A N10A 1.3900
C61A H403 0.9300
N10A C60A 1.3900
C60A C59A 1.3900
C60A H405 0.9300
C59A H406 0.9300
P1 F3 1.578(6)
P1 F5 1.582(6)
P1 F4 1.589(6)
P1 F1 1.597(6)
P1 F6 1.598(6)
P1 F2 1.599(6)

loop_
_geom_torsion_atom_site_label_1
_geom_torsion_atom_site_label_2
_geom_torsion_atom_site_label_3
_geom_torsion_atom_site_label_4
_geom_torsion
N2 C7 C8 C9 5.2(10)
C11 C7 C8 C9 -178.9(6)
C7 C8 C9 C10 -3.2(10)
C7 C8 C9 C16 -177.7(6)
C51 C50 C49 C48 1.0(12)
C51 C50 C49 C53 178.3(7)
C10 C9 C16 C17 154.1(7)
C8 C9 C16 C17 -31.5(10)
C10 C9 C16 C21 -28.4(11)
C8 C9 C16 C21 146.0(7)
C40 C39 C38 N7 2.2(11)
C40 C39 C38 C42 -177.2(7)
N2 C7 C11 N3 2.6(9)
C8 C7 C11 N3 -173.5(7)
N2 C7 C11 C15 -171.8(7)
C8 C7 C11 C15 12.0(12)
C17 C16 C21 C20 2.4(11)
C9 C16 C21 C20 -175.1(7)
C16 C21 C20 C19 -1.1(11)
C16 C21 C20 C27 174.9(7)
C18 C19 C20 C21 0.6(11)
C18 C19 C20 C27 -175.5(7)
C49 C50 C51 C52 -2.6(11)
C49 C50 C51 C58B 177.0(8)
C49 C50 C51 C58A -176.2(9)
C48 C47 C52 C51 -2.9(12)
C40 C47 C52 C51 -179.9(7)
C50 C51 C52 C47 3.6(11)
C58B C51 C52 C47 -176.0(8)
C58A C51 C52 C47 177.3(9)
C21 C20 C27 C31 -32.0(11)
C19 C20 C27 C31 143.9(7)
C21 C20 C27 C28 149.3(8)
C19 C20 C27 C28 -34.7(11)
C50 C49 C48 C47 -0.2(11)
C53 C49 C48 C47 -177.6(7)
C52 C47 C48 C49 1.1(11)
C40 C47 C48 C49 178.1(7)
C45 C46 C42 N8 0.0(13)
C45 C46 C42 C38 178.5(8)
N7 C38 C42 N8 -0.3(9)
C39 C38 C42 N8 179.1(7)
N7 C38 C42 C46 -179.0(7)
C39 C38 C42 C46 0.5(12)
C20 C19 C18 C17 -1.4(10)
C20 C19 C18 C22 177.4(6)
C26 C22 C18 C17 178.4(8)
C23 C22 C18 C17 1.9(11)
C26 C22 C18 C19 -0.3(11)
C23 C22 C18 C19 -176.8(7)
N6 C32 C36 C35 -2.5(11)
C37 C32 C36 C35 176.9(7)
C40 C41 C37 N7 -0.4(11)
C40 C41 C37 C32 178.2(7)
N6 C32 C37 N7 5.0(9)
C36 C32 C37 N7 -174.5(7)
N6 C32 C37 C41 -173.7(7)
C36 C32 C37 C41 6.8(12)
N9 C56 C57 C53 -0.5(14)
N1 C1 C6 N2 -2.2(9)
C5 C1 C6 N2 178.3(7)
N1 C1 C6 C10 175.3(7)
C5 C1 C6 C10 -4.3(13)
N8 C43 C44 C45 -3.5(13)
C28 C27 C31 C30 1.6(12)
C20 C27 C31 C30 -177.1(8)
C4 C3 C2 N1 1.1(14)
N3 C11 C15 C14 2.3(11)
C7 C11 C15 C14 176.5(7)
C37 C41 C40 C39 2.9(11)
C37 C41 C40 C47 -175.7(7)
C38 C39 C40 C41 -3.7(11)
C38 C39 C40 C47 174.9(6)
C52 C47 C40 C41 139.6(8)
C48 C47 C40 C41 -37.4(11)
C52 C47 C40 C39 -39.1(11)
C48 C47 C40 C39 144.0(7)
N2 C6 C10 C9 0.2(11)
C1 C6 C10 C9 -177.1(7)
C8 C9 C10 C6 0.5(11)
C16 C9 C10 C6 175.0(7)
C21 C16 C17 C18 -3.3(11)
C9 C16 C17 C18 174.3(7)
C19 C18 C17 C16 2.8(11)
C22 C18 C17 C16 -176.0(7)
N6 C33 C34 C35 -1.0(12)
N5 C29 C28 C27 -0.8(15)
C31 C27 C28 C29 -0.3(13)
C20 C27 C28 C29 178.4(8)
C32 C36 C35 C34 2.1(12)
C33 C34 C35 C36 -0.4(12)
C11 C15 C14 C13 -0.9(12)
C12 C13 C14 C15 0.3(12)
C23 C22 C26 C25 -1.2(13)
C18 C22 C26 C25 -177.9(8)
C56 C57 C53 C54 -1.3(12)
C56 C57 C53 C49 -178.7(8)
C50 C49 C53 C54 -148.9(8)
C48 C49 C53 C54 28.5(11)
C50 C49 C53 C57 28.5(11)
C48 C49 C53 C57 -154.2(8)
C2 C3 C4 C5 0.8(16)
C57 C53 C54 C55 2.3(12)
C49 C53 C54 C55 179.7(7)
N9 C55 C54 C53 -1.5(12)
C43 C44 C45 C46 1.4(14)
C42 C46 C45 C44 0.4(14)
C22 C26 C25 N4 2.2(16)
C3 C4 C5 C1 -1.5(15)
N1 C1 C5 C4 0.4(13)
C6 C1 C5 C4 180.0(8)
N4 C24 C23 C22 1.4(15)
C26 C22 C23 C24 -0.5(13)
C18 C22 C23 C24 176.3(8)
C14 C13 C12 N3 -1.2(12)
C27 C31 C30 N5 -2.0(15)
C3 C2 N1 C1 -2.1(12)
C3 C2 N1 Ru1 179.7(6)
C5 C1 N1 C2 1.3(11)
C6 C1 N1 C2 -178.2(6)
C5 C1 N1 Ru1 179.7(6)
C6 C1 N1 Ru1 0.2(8)
C8 C7 N2 C6 -4.5(10)
C11 C7 N2 C6 179.1(6)
C8 C7 N2 Ru1 171.6(5)
C11 C7 N2 Ru1 -4.9(8)
C10 C6 N2 C7 1.8(10)
C1 C6 N2 C7 179.4(6)
C10 C6 N2 Ru1 -174.3(5)
C1 C6 N2 Ru1 3.4(8)
C13 C12 N3 C11 2.6(10)
C13 C12 N3 Ru1 -175.4(6)
C15 C11 N3 C12 -3.1(10)
C7 C11 N3 C12 -177.7(6)
C15 C11 N3 Ru1 175.2(5)
C7 C11 N3 Ru1 0.5(7)
C46 C42 N8 C43 -2.0(11)
C38 C42 N8 C43 179.3(6)
C46 C42 N8 Ru1 176.8(6)
C38 C42 N8 Ru1 -1.9(8)
C44 C43 N8 C42 3.8(11)
C44 C43 N8 Ru1 -174.8(6)
C39 C38 N7 C37 0.2(10)
C42 C38 N7 C37 179.7(6)
C39 C38 N7 Ru1 -176.8(5)
C42 C38 N7 Ru1 2.6(8)
C41 C37 N7 C38 -1.2(10)
C32 C37 N7 C38 -180.0(6)
C41 C37 N7 Ru1 175.9(5)
C32 C37 N7 Ru1 -2.9(8)
C34 C33 N6 C32 0.7(10)
C34 C33 N6 Ru1 -171.9(5)
C36 C32 N6 C33 1.1(10)
C37 C32 N6 C33 -178.4(6)
C36 C32 N6 Ru1 174.7(6)
C37 C32 N6 Ru1 -4.8(8)
C26 C25 N4 C24 -1.3(15)
C23 C24 N4 C25 -0.4(15)
C31 C30 N5 C29 0.9(15)
C28 C29 N5 C30 0.5(15)
C57 C56 N9 C55 1.4(13)
C54 C55 N9 C56 -0.4(13)
C61B C62B C58B C59B 0.0
C61B C62B C58B C51 -179.9(10)
C52 C51 C58B C59B -147.7(7)
C50 C51 C58B C59B 32.7(11)
C58A C51 C58B C59B -81(6)
C52 C51 C58B C62B 32.2(12)
C50 C51 C58B C62B -147.3(7)
C58A C51 C58B C62B 99(6)
C62B C58B C59B C60B 0.0
C51 C58B C59B C60B 179.9(11)
C58B C59B C60B N10B 0.0
C59B C60B N10B C61B 0.0
C60B N10B C61B C62B 0.0
C58B C62B C61B N10B 0.0
C52 C51 C58A C62A -29.5(12)
C50 C51 C58A C62A 143.9(8)
C58B C51 C58A C62A -146(7)
C52 C51 C58A C59A 150.6(8)
C50 C51 C58A C59A -36.0(12)
C58B C51 C58A C59A 34(6)
C59A C58A C62A C61A 0.0
C51 C58A C62A C61A -179.9(11)
C58A C62A C61A N10A 0.0
C62A C61A N10A C60A 0.0
C61A N10A C60A C59A 0.0
N10A C60A C59A C58A 0.0
C62A C58A C59A C60A 0.0
C51 C58A C59A C60A 179.9(11)

loop_
_platon_squeeze_void_nr
_platon_squeeze_void_average_x
_platon_squeeze_void_average_y
_platon_squeeze_void_average_z
_platon_squeeze_void_volume
_platon_squeeze_void_count_electrons
_platon_squeeze_void_content
1 0.500 -0.027 0.250 771 388 ' '
2 0.000 0.527 -0.250 771 380 ' '
3 1.000 0.473 0.250 771 388 ' '
4 0.500 0.027 -0.250 771 380 ' '
